data_4103159
loop_
_publ_author_name
'Matvey V. Fedin'
'Sergey L. Veber'
'Ksenia Yu. Maryunina'
'Galina V. Romanenko'
'Elizaveta A. Suturina'
'Nina P. Gritsan'
'Renad Z. Sagdeev'
'Victor I. Ovcharenko'
'Elena G. Bagryanskaya'

_publ_section_title
;
 Intercluster Exchange Pathways in Polymer-Chain Molecular Magnets
 Cu(hfac)2LR Unveiled by Electron Paramagnetic Resonance
;
_journal_name_full 'Journal of the American Chemical Society'
_journal_page_first 13886
_journal_page_last 13891
_journal_paper_doi 10.1021/ja105862w
_journal_volume 132
_journal_year 2010
_chemical_formula_sum 'C27.5 H33 Cu F12 N4 O6'
_chemical_formula_weight 807.12
_chemical_name_systematic
; 
 ? 
;
_space_group_IT_number 2
_symmetry_cell_setting triclinic
_symmetry_space_group_name_Hall '-P 1'
_symmetry_space_group_name_H-M 'P -1'
_atom_sites_solution_hydrogens geom
_atom_sites_solution_primary direct
_atom_sites_solution_secondary difmap
_audit_creation_method SHELXL-97
_cell_angle_alpha 98.01(3)
_cell_angle_beta 114.70(3)
_cell_angle_gamma 95.40(3)
_cell_formula_units_Z 2
_cell_length_a 10.858(2)
_cell_length_b 13.071(3)
_cell_length_c 13.421(3)
_cell_measurement_reflns_used 5112
_cell_measurement_temperature 393(2)
_cell_measurement_theta_max 23.32
_cell_measurement_theta_min 2.56
_cell_volume 1688.9(8)
_computing_cell_refinement 'Bruker SMART'
_computing_data_collection 'Bruker SMART'
_computing_data_reduction 'Bruker SAINT'
_computing_molecular_graphics 'Bruker SHELXTL'
_computing_publication_material 'Bruker SHELXTL'
_computing_structure_refinement 'SHELXL-97 (Sheldrick, 1997)'
_computing_structure_solution 'SHELXS-97 (Sheldrick, 1990)'
_diffrn_ambient_temperature 393(2)
_diffrn_measured_fraction_theta_full 0.978
_diffrn_measured_fraction_theta_max 0.978
_diffrn_measurement_device_type 'CCD area detector'
_diffrn_measurement_method 'phi and omega scans'
_diffrn_radiation_monochromator graphite
_diffrn_radiation_source 'fine-focus sealed tube'
_diffrn_radiation_type MoK\a
_diffrn_radiation_wavelength 0.71073
_diffrn_reflns_av_R_equivalents 0.0231
_diffrn_reflns_av_sigmaI/netI 0.0368
_diffrn_reflns_limit_h_max 12
_diffrn_reflns_limit_h_min -9
_diffrn_reflns_limit_k_max 11
_diffrn_reflns_limit_k_min -14
_diffrn_reflns_limit_l_max 14
_diffrn_reflns_limit_l_min -14
_diffrn_reflns_number 7143
_diffrn_reflns_theta_full 23.33
_diffrn_reflns_theta_max 23.33
_diffrn_reflns_theta_min 1.60
_exptl_absorpt_coefficient_mu 0.759
_exptl_absorpt_correction_type none
_exptl_crystal_colour dark
_exptl_crystal_density_diffrn 1.587
_exptl_crystal_density_method 'not measured'
_exptl_crystal_description bulk
_exptl_crystal_F_000 822
_exptl_crystal_size_max 0.32
_exptl_crystal_size_mid 0.20
_exptl_crystal_size_min 0.16
_refine_diff_density_max 0.580
_refine_diff_density_min -0.368
_refine_diff_density_rms 0.069
_refine_ls_extinction_method none
_refine_ls_goodness_of_fit_ref 0.997
_refine_ls_hydrogen_treatment constr
_refine_ls_matrix_type fullcycle
_refine_ls_number_parameters 610
_refine_ls_number_reflns 4788
_refine_ls_number_restraints 11
_refine_ls_restrained_S_all 1.007
_refine_ls_R_factor_all 0.0437
_refine_ls_R_factor_gt 0.0414
_refine_ls_shift/su_max 0.000
_refine_ls_shift/su_mean 0.000
_refine_ls_structure_factor_coef Fsqd
_refine_ls_weighting_details 'calc w=1/[\s^2^(Fo^2^)+(0.0737P)^2^+1.6562P] where P=(Fo^2^+2Fc^2^)/3'
_refine_ls_weighting_scheme calc
_refine_ls_wR_factor_gt 0.1123
_refine_ls_wR_factor_ref 0.1144
_reflns_number_gt 4427
_reflns_number_total 4788
_reflns_threshold_expression >2sigma(I)
_cod_data_source_file ja105862w_si_002.cif
_cod_data_source_block zzs
_cod_original_cell_volume 1688.9(6)
_cod_original_formula_sum 'C27.50 H33 Cu F12 N4 O6'
_cod_database_code 4103159

loop_
_symmetry_equiv_pos_as_xyz
'x, y, z'
'-x, -y, -z'

loop_
_atom_site_label
_atom_site_type_symbol
_atom_site_fract_x
_atom_site_fract_y
_atom_site_fract_z
_atom_site_U_iso_or_equiv
_atom_site_adp_type
_atom_site_occupancy
_atom_site_symmetry_multiplicity
_atom_site_calc_flag
_atom_site_refinement_flags
Cu1 Cu 0.5000 0.5000 0.5000 0.02028(16) Uani 1 2 d S
O1 O 0.35649(19) 0.38096(15) 0.46821(15) 0.0271(5) Uani 1 1 d .
C1 C 0.2060(3) 0.2576(2) 0.4882(3) 0.0353(7) Uani 1 1 d .
F1 F 0.1138(2) 0.24429(15) 0.52827(19) 0.0546(6) Uani 1 1 d .
F2 F 0.1440(2) 0.21603(16) 0.38001(16) 0.0584(6) Uani 1 1 d .
F3 F 0.3001(2) 0.19919(15) 0.5360(2) 0.0587(6) Uani 1 1 d .
C2 C 0.2726(3) 0.3709(2) 0.5096(2) 0.0271(6) Uani 1 1 d .
C3 C 0.2355(3) 0.4464(2) 0.5685(3) 0.0329(7) Uani 1 1 d .
H3A H 0.1717 0.4256 0.5943 0.040 Uiso 1 1 calc R
C4 C 0.2892(3) 0.5527(2) 0.5914(2) 0.0286(7) Uani 1 1 d .
C5 C 0.2404(4) 0.6285(3) 0.6593(3) 0.0473(9) Uani 1 1 d .
F4 F 0.1552(16) 0.6797(14) 0.6004(9) 0.129(7) Uani 0.50 1 d P
F5 F 0.2022(16) 0.5886(5) 0.7253(10) 0.082(3) Uani 0.50 1 d P
F6 F 0.3477(8) 0.7026(5) 0.7331(7) 0.063(2) Uani 0.50 1 d P
F4A F 0.315(3) 0.640(2) 0.7589(7) 0.240(10) Uani 0.50 1 d P
F5A F 0.1109(13) 0.5960(7) 0.6379(18) 0.126(5) Uani 0.50 1 d P
F6A F 0.2285(17) 0.7134(7) 0.6287(13) 0.108(6) Uani 0.50 1 d P
O2 O 0.37111(19) 0.59506(15) 0.56168(16) 0.0268(4) Uani 1 1 d .
Cu2 Cu 0.0000 0.0000 0.0000 0.02290(16) Uani 1 2 d S
O3 O 0.0274(2) -0.04660(14) 0.14100(15) 0.0251(4) Uani 1 1 d .
C6 C 0.0248(4) -0.0468(3) 0.3136(3) 0.0389(8) Uani 1 1 d .
F7 F -0.0027(2) 0.01082(15) 0.38785(15) 0.0467(5) Uani 1 1 d .
F8 F 0.0007(9) -0.1421(11) 0.3123(11) 0.052(3) Uani 0.50 1 d P
F9 F 0.1741(13) -0.0215(7) 0.3676(9) 0.049(2) Uani 0.50 1 d P
F7A F 0.1417(11) -0.0641(8) 0.3474(9) 0.061(3) Uani 0.50 1 d P
F8A F -0.0597(10) -0.1459(12) 0.2926(11) 0.061(3) Uani 0.50 1 d P
C7 C -0.0294(3) -0.0137(2) 0.2003(2) 0.0263(6) Uani 1 1 d .
C8 C -0.1355(3) 0.0446(2) 0.1734(2) 0.0298(7) Uani 1 1 d .
H8A H -0.1692 0.0634 0.2255 0.036 Uiso 1 1 calc R
C9 C -0.1926(3) 0.0755(2) 0.0710(2) 0.0243(6) Uani 1 1 d .
C10 C -0.3139(3) 0.1349(2) 0.0445(3) 0.0311(7) Uani 1 1 d .
F10 F -0.403(3) 0.1104(19) -0.0651(18) 0.049(3) Uani 0.50 1 d P
F11 F -0.274(2) 0.2366(16) 0.060(2) 0.046(4) Uani 0.50 1 d P
F12 F -0.387(2) 0.1225(16) 0.0989(18) 0.045(3) Uani 0.50 1 d P
F10A F -0.356(2) 0.1348(17) 0.1262(19) 0.060(5) Uani 0.50 1 d P
F11A F -0.417(3) 0.0859(19) -0.0498(18) 0.074(5) Uani 0.50 1 d P
F12A F -0.279(3) 0.2300(16) 0.041(2) 0.060(5) Uani 0.50 1 d P
O4 O -0.15541(19) 0.06437(14) -0.00614(15) 0.0241(4) Uani 1 1 d .
O01 O 0.42034(19) 0.51612(15) 0.33973(16) 0.0250(4) Uani 1 1 d .
N1 N 0.2916(2) 0.52676(17) 0.28379(18) 0.0229(5) Uani 1 1 d .
C01 C 0.2519(3) 0.6307(2) 0.2617(2) 0.0267(6) Uani 1 1 d .
C011 C 0.3245(3) 0.7160(2) 0.3664(3) 0.0322(7) Uani 1 1 d .
H01A H 0.4214 0.7279 0.3871 0.048 Uiso 1 1 calc R
H01B H 0.3091 0.6944 0.4264 0.048 Uiso 1 1 calc R
H01C H 0.2888 0.7796 0.3520 0.048 Uiso 1 1 calc R
C012 C 0.2945(3) 0.6552(2) 0.1718(3) 0.0360(7) Uani 1 1 d .
H01D H 0.3930 0.6717 0.2033 0.054 Uiso 1 1 calc R
H01E H 0.2553 0.7139 0.1437 0.054 Uiso 1 1 calc R
H01F H 0.2622 0.5953 0.1117 0.054 Uiso 1 1 calc R
C02 C 0.0941(3) 0.6031(2) 0.2184(2) 0.0267(6) Uani 1 1 d .
C021 C 0.0472(3) 0.6108(2) 0.3111(2) 0.0316(7) Uani 1 1 d .
H02A H -0.0512 0.5928 0.2786 0.047 Uiso 1 1 calc R
H02B H 0.0753 0.6812 0.3538 0.047 Uiso 1 1 calc R
H02C H 0.0879 0.5634 0.3592 0.047 Uiso 1 1 calc R
C022 C 0.0095(3) 0.6574(3) 0.1267(3) 0.0363(7) Uani 1 1 d .
H02D H -0.0865 0.6354 0.1053 0.054 Uiso 1 1 calc R
H02E H 0.0281 0.6394 0.0631 0.054 Uiso 1 1 calc R
H02F H 0.0331 0.7319 0.1533 0.054 Uiso 1 1 calc R
N2 N 0.0722(2) 0.48800(18) 0.17202(19) 0.0249(5) Uani 1 1 d .
O02 O -0.0460(2) 0.43584(16) 0.10630(17) 0.0333(5) Uani 1 1 d .
C03 C 0.1895(3) 0.4473(2) 0.2187(2) 0.0224(6) Uani 1 1 d .
C04 C 0.2004(3) 0.3395(2) 0.1969(2) 0.0227(6) Uani 1 1 d .
C05 C 0.0955(3) 0.2546(2) 0.1262(2) 0.0235(6) Uani 1 1 d .
H05A H 0.0038 0.2602 0.0858 0.028 Uiso 1 1 calc R
N3 N 0.1446(2) 0.16623(18) 0.12496(18) 0.0246(5) Uani 1 1 d .
N4 N 0.2819(2) 0.19282(18) 0.19598(19) 0.0271(5) Uani 1 1 d .
C041 C 0.3704(3) 0.1129(2) 0.2201(3) 0.0348(7) Uani 1 1 d .
H04A H 0.4386 0.1259 0.1923 0.042 Uiso 1 1 calc R
H04B H 0.3150 0.0447 0.1802 0.042 Uiso 1 1 calc R
C042 C 0.4433(5) 0.1107(3) 0.3431(3) 0.0569(11) Uani 1 1 d .
H04C H 0.3758 0.1047 0.3726 0.068 Uiso 1 1 calc R
H04D H 0.5057 0.1765 0.3820 0.068 Uiso 1 1 calc R
C043 C 0.5245(5) 0.0208(4) 0.3670(4) 0.0668(13) Uani 1 1 d .
H04E H 0.5551 0.0173 0.4453 0.080 Uiso 1 1 calc R
H04F H 0.4631 -0.0443 0.3231 0.080 Uiso 1 1 calc R
C044 C 0.6429(4) 0.0279(3) 0.3435(4) 0.0615(11) Uani 1 1 d .
H04G H 0.6871 -0.0318 0.3609 0.092 Uiso 1 1 calc R
H04H H 0.7062 0.0909 0.3882 0.092 Uiso 1 1 calc R
H04I H 0.6139 0.0294 0.2657 0.092 Uiso 1 1 calc R
C06 C 0.3181 0.2946 0.2395 0.027 Uani 1 1 d .
H06A H 0.4060 0.3294 0.2893 0.032 Uiso 1 1 calc R
C1A C -0.3543 0.7152 0.1252 0.143 Uani 0.50 1 d PD
H1AA H -0.3217 0.7889 0.1547 0.215 Uiso 0.50 1 d P
H1AB H -0.4413 0.6963 0.1264 0.215 Uiso 0.50 1 d P
H1AC H -0.2891 0.6762 0.1702 0.215 Uiso 0.50 1 d P
C2A C -0.3716 0.6903 0.0061 0.289 Uani 0.50 1 d PD
H2AA H -0.2852 0.7092 0.0040 0.347 Uiso 0.50 1 d P
H2AB H -0.4365 0.7291 -0.0396 0.347 Uiso 0.50 1 d P
C3A C -0.4229 0.5743 -0.0370 0.548 Uani 0.50 1 d PD
H3AA H -0.3451 0.5394 -0.0232 0.658 Uiso 0.50 1 d P
H3AB H -0.4771 0.5623 -0.1165 0.658 Uiso 0.50 1 d P
C4A C -0.5082 0.5252 0.0143 0.369 Uani 0.50 1 d PD
H4AA H -0.5796 0.5642 0.0121 0.442 Uiso 0.50 1 d P
H4AB H -0.4521 0.5203 0.0903 0.442 Uiso 0.50 1 d P
C5A C -0.5690 0.4146 -0.0627 0.193 Uani 0.50 1 d PD
H5AA H -0.5118 0.3940 -0.0978 0.231 Uiso 0.50 1 d P
H5AB H -0.6601 0.4131 -0.1194 0.231 Uiso 0.50 1 d P
C6A C -0.5709 0.3442 0.0179 0.840 Uani 0.50 1 d PD
H6AA H -0.5962 0.3801 0.0721 1.008 Uiso 0.50 1 d P
H6AB H -0.4807 0.3277 0.0569 1.008 Uiso 0.50 1 d P
C7A C -0.6738 0.2430 -0.0464 0.064 Uani 0.50 1 d PD
H7AA H -0.6743 0.1990 0.0051 0.095 Uiso 0.50 1 d P
H7AB H -0.7640 0.2596 -0.0846 0.095 Uiso 0.50 1 d P
H7AC H -0.6476 0.2068 -0.0999 0.095 Uiso 0.50 1 d P

loop_
_atom_site_aniso_label
_atom_site_aniso_U_11
_atom_site_aniso_U_22
_atom_site_aniso_U_33
_atom_site_aniso_U_23
_atom_site_aniso_U_13
_atom_site_aniso_U_12
Cu1 0.0176(3) 0.0197(3) 0.0192(3) -0.00355(19) 0.0070(2) -0.00086(18)
O1 0.0248(11) 0.0287(11) 0.0240(10) -0.0044(8) 0.0114(9) -0.0027(8)
C1 0.0347(18) 0.0330(17) 0.0367(18) 0.0002(14) 0.0181(15) -0.0031(14)
F1 0.0637(14) 0.0383(11) 0.0784(15) 0.0004(10) 0.0540(13) -0.0095(9)
F2 0.0742(15) 0.0439(12) 0.0387(12) -0.0107(9) 0.0209(11) -0.0289(10)
F3 0.0566(13) 0.0353(11) 0.0844(16) 0.0194(11) 0.0288(12) 0.0078(10)
C2 0.0227(15) 0.0315(16) 0.0222(15) 0.0021(12) 0.0073(13) -0.0009(12)
C3 0.0328(17) 0.0347(17) 0.0370(17) 0.0032(14) 0.0231(15) 0.0006(13)
C4 0.0240(15) 0.0331(16) 0.0252(15) 0.0034(13) 0.0083(13) 0.0040(13)
C5 0.056(3) 0.038(2) 0.055(3) -0.0019(18) 0.036(2) 0.0048(18)
F4 0.126(9) 0.187(16) 0.069(4) 0.002(8) 0.023(7) 0.135(10)
F5 0.161(9) 0.039(3) 0.109(7) -0.001(4) 0.126(8) 0.001(5)
F6 0.063(4) 0.052(3) 0.068(6) -0.035(3) 0.045(4) -0.022(4)
F4A 0.33(3) 0.34(2) 0.037(4) -0.006(11) 0.037(11) 0.261(19)
F5A 0.126(8) 0.053(4) 0.262(15) -0.016(7) 0.163(10) -0.001(5)
F6A 0.188(14) 0.036(3) 0.194(18) 0.041(6) 0.161(15) 0.050(6)
O2 0.0241(10) 0.0281(10) 0.0260(10) 0.0035(8) 0.0097(9) 0.0027(8)
Cu2 0.0240(3) 0.0265(3) 0.0198(3) 0.0004(2) 0.0116(2) 0.0079(2)
O3 0.0288(11) 0.0244(10) 0.0232(10) 0.0000(8) 0.0137(9) 0.0060(8)
C6 0.059(2) 0.0337(19) 0.0375(19) 0.0097(15) 0.0311(18) 0.0184(16)
F7 0.0730(14) 0.0468(11) 0.0319(10) 0.0065(8) 0.0318(10) 0.0229(10)
F8 0.087(8) 0.026(3) 0.037(4) 0.004(3) 0.023(5) 0.005(5)
F9 0.037(4) 0.069(5) 0.026(3) 0.004(3) 0.003(3) 0.006(3)
F7A 0.052(7) 0.114(8) 0.033(5) 0.030(5) 0.021(5) 0.042(6)
F8A 0.101(8) 0.038(3) 0.046(5) 0.014(3) 0.035(6) -0.002(6)
C7 0.0300(16) 0.0218(14) 0.0266(15) -0.0011(12) 0.0146(13) -0.0001(12)
C8 0.0378(17) 0.0286(15) 0.0325(17) 0.0024(13) 0.0252(15) 0.0074(13)
C9 0.0214(15) 0.0187(14) 0.0290(16) -0.0038(12) 0.0110(13) -0.0009(11)
C10 0.0306(17) 0.0334(18) 0.0323(17) 0.0010(15) 0.0176(15) 0.0088(13)
F10 0.037(6) 0.070(9) 0.035(3) 0.000(5) 0.009(4) 0.029(6)
F11 0.042(6) 0.026(6) 0.065(5) -0.005(5) 0.024(4) 0.007(4)
F12 0.036(6) 0.066(4) 0.056(8) 0.035(5) 0.034(6) 0.025(3)
F10A 0.060(11) 0.096(9) 0.063(10) 0.037(7) 0.049(9) 0.056(8)
F11A 0.029(4) 0.080(11) 0.070(12) -0.038(7) -0.005(7) 0.019(6)
F12A 0.065(10) 0.050(11) 0.103(13) 0.046(9) 0.059(9) 0.037(7)
O4 0.0231(10) 0.0267(10) 0.0209(10) -0.0041(8) 0.0108(9) 0.0046(8)
O01 0.0203(11) 0.0277(10) 0.0235(10) -0.0023(8) 0.0088(9) 0.0028(8)
N1 0.0218(13) 0.0230(12) 0.0218(12) -0.0003(9) 0.0090(10) 0.0037(10)
C01 0.0341(17) 0.0212(14) 0.0246(15) 0.0017(12) 0.0136(13) 0.0049(12)
C011 0.0381(18) 0.0230(15) 0.0316(17) 0.0014(12) 0.0133(14) 0.0024(13)
C012 0.0413(19) 0.0346(17) 0.0371(18) 0.0061(14) 0.0230(15) 0.0020(14)
C02 0.0322(16) 0.0242(15) 0.0233(15) 0.0015(12) 0.0122(13) 0.0072(12)
C021 0.0358(17) 0.0332(16) 0.0297(16) 0.0030(13) 0.0182(14) 0.0095(13)
C022 0.0447(19) 0.0370(17) 0.0292(17) 0.0078(13) 0.0155(15) 0.0174(15)
N2 0.0228(13) 0.0259(12) 0.0208(12) -0.0008(10) 0.0064(11) 0.0037(10)
O02 0.0230(11) 0.0374(12) 0.0286(11) -0.0031(9) 0.0043(9) 0.0037(9)
C03 0.0209(14) 0.0253(14) 0.0188(14) -0.0015(11) 0.0090(12) 0.0007(12)
C04 0.0230(14) 0.0236(14) 0.0188(14) -0.0018(11) 0.0090(12) 0.0015(11)
C05 0.0213(14) 0.0249(14) 0.0199(14) 0.0018(11) 0.0060(12) 0.0026(11)
N3 0.0216(12) 0.0249(12) 0.0205(12) -0.0017(9) 0.0049(10) 0.0022(10)
N4 0.0224(13) 0.0259(13) 0.0223(12) -0.0087(10) 0.0038(10) 0.0032(10)
C041 0.0278(16) 0.0304(16) 0.0322(17) -0.0099(13) 0.0035(14) 0.0104(13)
C042 0.071(3) 0.068(3) 0.054(2) 0.026(2) 0.039(2) 0.041(2)
C043 0.081(3) 0.082(3) 0.078(3) 0.048(3) 0.056(3) 0.052(3)
C044 0.052(2) 0.063(3) 0.071(3) 0.030(2) 0.021(2) 0.021(2)
C06 0.022 0.026 0.023 -0.009 0.006 0.000
C1A 0.075 0.281 0.136 0.120 0.066 0.103
C2A 0.035 0.814 0.060 0.160 0.030 0.116
C3A 0.834 0.644 0.365 0.336 0.264 0.681
C4A 0.132 0.936 0.205 0.292 0.133 0.310
C5A 0.318 0.088 0.410 0.156 0.331 0.138
C6A 0.671 1.780 0.615 0.671 0.497 1.046
C7A 0.024 0.093 0.073 0.045 0.011 0.015

loop_
_atom_type_symbol
_atom_type_description
_atom_type_scat_dispersion_real
_atom_type_scat_dispersion_imag
_atom_type_scat_source
C C 0.0033 0.0016 'International Tables Vol C Tables 4.2.6.8 and 6.1.1.4'
H H 0.0000 0.0000 'International Tables Vol C Tables 4.2.6.8 and 6.1.1.4'
N N 0.0061 0.0033 'International Tables Vol C Tables 4.2.6.8 and 6.1.1.4'
O O 0.0106 0.0060 'International Tables Vol C Tables 4.2.6.8 and 6.1.1.4'
F F 0.0171 0.0103 'International Tables Vol C Tables 4.2.6.8 and 6.1.1.4'
Cu Cu 0.3201 1.2651 'International Tables Vol C Tables 4.2.6.8 and 6.1.1.4'

loop_
_geom_angle_atom_site_label_1
_geom_angle_atom_site_label_2
_geom_angle_atom_site_label_3
_geom_angle
_geom_angle_site_symmetry_1
_geom_angle_site_symmetry_3
O1 Cu1 O1 179.999(1) . 2_666
O1 Cu1 O01 87.6(3) . 2_666
O1 Cu1 O01 92.4(3) 2_666 2_666
O1 Cu1 O01 92.4(3) . .
O1 Cu1 O01 87.6(3) 2_666 .
O01 Cu1 O01 179.999(1) 2_666 .
O1 Cu1 O2 95.3(3) . 2_666
O1 Cu1 O2 84.7(3) 2_666 2_666
O01 Cu1 O2 99.9(3) 2_666 2_666
O01 Cu1 O2 80.1(3) . 2_666
O1 Cu1 O2 84.7(3) . .
O1 Cu1 O2 95.3(3) 2_666 .
O01 Cu1 O2 80.1(3) 2_666 .
O01 Cu1 O2 99.9(3) . .
O2 Cu1 O2 180.0(4) 2_666 .
C2 O1 Cu1 129.0(7) . .
F3 C1 F1 106.1(10) . .
F3 C1 F2 106.7(10) . .
F1 C1 F2 107.4(9) . .
F3 C1 C2 110.8(10) . .
F1 C1 C2 114.1(10) . .
F2 C1 C2 111.5(9) . .
O1 C2 C3 129.2(10) . .
O1 C2 C1 112.4(9) . .
C3 C2 C1 118.4(10) . .
C2 C3 C4 123.0(10) . .
O2 C4 C3 127.8(10) . .
O2 C4 C5 114.5(10) . .
C3 C4 C5 117.7(10) . .
F4A C5 F6A 112(5) . .
F4A C5 F4 134(3) . .
F6A C5 F4 36(3) . .
F4A C5 F5 58(5) . .
F6A C5 F5 131(2) . .
F4 C5 F5 113(3) . .
F4A C5 F5A 110(5) . .
F6A C5 F5A 99(3) . .
F4 C5 F5A 65(3) . .
F5 C5 F5A 55(2) . .
F4A C5 F6 47(6) . .
F6A C5 F6 70(3) . .
F4 C5 F6 104(3) . .
F5 C5 F6 101(2) . .
F5A C5 F6 138(2) . .
F4A C5 C4 111(2) . .
F6A C5 C4 113(2) . .
F4 C5 C4 113(2) . .
F5 C5 C4 114.9(16) . .
F5A C5 C4 111.3(18) . .
F6 C5 C4 109.8(14) . .
F6A F4 C5 70(4) . .
F6A F4 F5A 126(6) . .
C5 F4 F5A 60(2) . .
F4A F5 F5A 121(4) . .
F4A F5 C5 59(3) . .
F5A F5 C5 65(2) . .
F4A F6 C5 60(4) . .
F4A F6 F6A 106(5) . .
C5 F6 F6A 51.1(15) . .
F6 F4A F5 131(5) . .
F6 F4A C5 74(4) . .
F5 F4A C5 64(4) . .
F5 F5A C5 60(2) . .
F5 F5A F4 108(4) . .
C5 F5A F4 55.0(18) . .
F4 F6A C5 73(4) . .
F4 F6A F6 127(6) . .
C5 F6A F6 59(2) . .
C4 O2 Cu1 121.1(7) . .
O4 Cu2 O4 180.0 2 .
O4 Cu2 O3 87.4(3) 2 .
O4 Cu2 O3 92.6(3) . .
O4 Cu2 O3 92.6(3) 2 2
O4 Cu2 O3 87.4(3) . 2
O3 Cu2 O3 180.0 . 2
O4 Cu2 N3 86.1(3) 2 2
O4 Cu2 N3 93.9(3) . 2
O3 Cu2 N3 95.4(3) . 2
O3 Cu2 N3 84.6(3) 2 2
O4 Cu2 N3 93.9(3) 2 .
O4 Cu2 N3 86.1(3) . .
O3 Cu2 N3 84.6(3) . .
O3 Cu2 N3 95.4(3) 2 .
N3 Cu2 N3 180.0 2 .
O4 Cu2 C9 21.4(3) 2 2
O4 Cu2 C9 158.6(3) . 2
O3 Cu2 C9 108.6(3) . 2
O3 Cu2 C9 71.4(3) 2 2
N3 Cu2 C9 81.3(3) 2 2
N3 Cu2 C9 98.7(3) . 2
O4 Cu2 C9 158.6(3) 2 .
O4 Cu2 C9 21.4(3) . .
O3 Cu2 C9 71.4(3) . .
O3 Cu2 C9 108.6(3) 2 .
N3 Cu2 C9 98.7(3) 2 .
N3 Cu2 C9 81.3(3) . .
C9 Cu2 C9 180.0 2 .
O4 Cu2 C7 71.8(3) 2 2
O4 Cu2 C7 108.2(3) . 2
O3 Cu2 C7 158.6(3) . 2
O3 Cu2 C7 21.4(3) 2 2
N3 Cu2 C7 78.7(3) 2 2
N3 Cu2 C7 101.3(3) . 2
C9 Cu2 C7 50.4(3) 2 2
C9 Cu2 C7 129.6(3) . 2
O4 Cu2 C7 108.2(3) 2 .
O4 Cu2 C7 71.8(3) . .
O3 Cu2 C7 21.4(3) . .
O3 Cu2 C7 158.6(3) 2 .
N3 Cu2 C7 101.3(3) 2 .
N3 Cu2 C7 78.7(3) . .
C9 Cu2 C7 129.6(3) 2 .
C9 Cu2 C7 50.4(3) . .
C7 Cu2 C7 180.000(1) 2 .
O4 Cu2 C8 46.6(3) 2 2
O4 Cu2 C8 133.4(3) . 2
O3 Cu2 C8 133.4(3) . 2
O3 Cu2 C8 46.6(3) 2 2
N3 Cu2 C8 77.6(3) 2 2
N3 Cu2 C8 102.4(3) . 2
C9 Cu2 C8 25.2(3) 2 2
C9 Cu2 C8 154.8(3) . 2
C7 Cu2 C8 25.3(3) 2 2
C7 Cu2 C8 154.7(3) . 2
O4 Cu2 C8 133.4(3) 2 .
O4 Cu2 C8 46.6(3) . .
O3 Cu2 C8 46.6(3) . .
O3 Cu2 C8 133.4(3) 2 .
N3 Cu2 C8 102.4(3) 2 .
N3 Cu2 C8 77.6(3) . .
C9 Cu2 C8 154.8(3) 2 .
C9 Cu2 C8 25.2(3) . .
C7 Cu2 C8 154.7(3) 2 .
C7 Cu2 C8 25.3(3) . .
C8 Cu2 C8 179.999(1) 2 .
C7 O3 Cu2 123.2(7) . .
F7A C6 F8 81.5(19) . .
F7A C6 F7 115.3(15) . .
F8 C6 F7 111.9(14) . .
F7A C6 F9 23.5(13) . .
F8 C6 F9 104(2) . .
F7 C6 F9 99.8(14) . .
F7A C6 F8A 105.6(14) . .
F8 C6 F8A 24.1(15) . .
F7 C6 F8A 102.1(11) . .
F9 C6 F8A 127.9(17) . .
F7A C6 C7 114.1(15) . .
F8 C6 C7 116.6(14) . .
F7 C6 C7 113.6(10) . .
F9 C6 C7 109.1(12) . .
F8A C6 C7 104.2(11) . .
F8A F8 C6 96(3) . .
F8A F8 F7A 145(3) . .
C6 F8 F7A 48.4(15) . .
F7A F9 C6 55(2) . .
F9 F7A C6 102(3) . .
F9 F7A F8 148(3) . .
C6 F7A F8 50.1(18) . .
F8 F8A C6 59(3) . .
O3 C7 C8 128.0(10) . .
O3 C7 C6 113.7(9) . .
C8 C7 C6 118.3(10) . .
O3 C7 Cu2 35.4(5) . .
C8 C7 Cu2 93.1(7) . .
C6 C7 Cu2 148.3(8) . .
C9 C8 C7 121.8(10) . .
C9 C8 Cu2 60.5(6) . .
C7 C8 Cu2 61.6(6) . .
O4 C9 C8 128.5(10) . .
O4 C9 C10 112.3(9) . .
C8 C9 C10 119.1(9) . .
O4 C9 Cu2 34.2(4) . .
C8 C9 Cu2 94.3(6) . .
C10 C9 Cu2 146.4(7) . .
F12A C10 F12 115(6) . .
F12A C10 F11A 112(6) . .
F12 C10 F11A 91(5) . .
F12A C10 F11 10(8) . .
F12 C10 F11 107(6) . .
F11A C10 F11 120(5) . .
F12A C10 F10A 108(6) . .
F12 C10 F10A 16(7) . .
F11A C10 F10A 108(5) . .
F11 C10 F10A 99(6) . .
F12A C10 F10 94(6) . .
F12 C10 F10 106(5) . .
F11A C10 F10 19(5) . .
F11 C10 F10 103(5) . .
F10A C10 F10 122(5) . .
F12A C10 C9 111(5) . .
F12 C10 C9 117(3) . .
F11A C10 C9 109(4) . .
F11 C10 C9 112(5) . .
F10A C10 C9 109(3) . .
F10 C10 C9 112(4) . .
C9 O4 Cu2 124.4(7) . .
N1 O01 Cu1 122.8(6) . .
O01 N1 C03 124.2(8) . .
O01 N1 C01 121.9(8) . .
C03 N1 C01 111.9(8) . .
N1 C01 C011 111.5(8) . .
N1 C01 C012 106.0(8) . .
C011 C01 C012 110.1(9) . .
N1 C01 C02 100.0(8) . .
C011 C01 C02 115.3(9) . .
C012 C01 C02 113.1(9) . .
N2 C02 C022 109.4(8) . .
N2 C02 C021 105.6(8) . .
C022 C02 C021 111.3(9) . .
N2 C02 C01 100.0(8) . .
C022 C02 C01 115.5(9) . .
C021 C02 C01 113.8(9) . .
O02 N2 C03 125.7(9) . .
O02 N2 C02 122.2(8) . .
C03 N2 C02 111.7(8) . .
N1 C03 N2 107.8(8) . .
N1 C03 C04 127.0(9) . .
N2 C03 C04 125.2(9) . .
C06 C04 C05 104.3(8) . .
C06 C04 C03 127.4(8) . .
C05 C04 C03 128.2(9) . .
N3 C05 C04 111.1(9) . .
C05 N3 N4 105.2(8) . .
C05 N3 Cu2 121.9(6) . .
N4 N3 Cu2 132.7(6) . .
C06 N4 N3 112.0(7) . .
C06 N4 C041 126.9(7) . .
N3 N4 C041 121.0(8) . .
N4 C041 C042 113.4(9) . .
C041 C042 C043 113.3(12) . .
C044 C043 C042 115.4(14) . .
N4 C06 C04 107.3(5) . .
C7A C1A C2A 37.0 2_465 .
C7A C1A C5A 105.6 2_465 2_465
C2A C1A C5A 68.7 . 2_465
C7A C1A C6A 56.6 2_465 2_465
C2A C1A C6A 21.5 . 2_465
C5A C1A C6A 51.4 2_465 2_465
C6A C2A C7A 148.5 2_465 2_465
C6A C2A C3A 38.9 2_465 .
C7A C2A C3A 167.3 2_465 .
C6A C2A C1A 101.1 2_465 .
C7A C2A C1A 63.8 2_465 .
C3A C2A C1A 107.8 . .
C6A C2A C5A 50.9 2_465 2_465
C7A C2A C5A 125.2 2_465 2_465
C3A C2A C5A 46.7 . 2_465
C1A C2A C5A 61.5 . 2_465
C6A C3A C5A 75.9 2_465 2_465
C6A C3A C2A 22.6 2_465 .
C5A C3A C2A 79.8 2_465 .
C6A C3A C4A 101.2 2_465 .
C5A C3A C4A 40.7 2_465 .
C2A C3A C4A 114.8 . .
C6A C3A C4A 130.6 2_465 2_465
C5A C3A C4A 63.7 2_465 2_465
C2A C3A C4A 142.9 . 2_465
C4A C3A C4A 29.6 . 2_465
C4A C4A C5A 119.5 2_465 2_465
C4A C4A C3A 79.2 2_465 .
C5A C4A C3A 61.8 2_465 .
C4A C4A C5A 34.4 2_465 .
C5A C4A C5A 153.9 2_465 .
C3A C4A C5A 102.2 . .
C4A C4A C3A 71.2 2_465 2_465
C5A C4A C3A 134.6 2_465 2_465
C3A C4A C3A 150.4 . 2_465
C5A C4A C3A 51.8 . 2_465
C4A C4A C6A 110.6 2_465 2_465
C5A C4A C6A 46.9 2_465 2_465
C3A C4A C6A 31.5 . 2_465
C5A C4A C6A 128.5 . 2_465
C3A C4A C6A 177.0 2_465 2_465
C4A C5A C3A 77.5 2_465 2_465
C4A C5A C6A 104.1 2_465 .
C3A C5A C6A 43.4 2_465 .
C4A C5A C4A 26.1 2_465 .
C3A C5A C4A 64.5 2_465 .
C6A C5A C4A 103.3 . .
C4A C5A C1A 156.8 2_465 2_465
C3A C5A C1A 102.9 2_465 2_465
C6A C5A C1A 65.1 . 2_465
C4A C5A C1A 167.4 . 2_465
C4A C5A C2A 123.2 2_465 2_465
C3A C5A C2A 53.5 2_465 2_465
C6A C5A C2A 19.7 . 2_465
C4A C5A C2A 117.7 . 2_465
C1A C5A C2A 49.8 2_465 2_465
C2A C6A C3A 118.5 2_465 2_465
C2A C6A C5A 109.3 2_465 .
C3A C6A C5A 60.7 2_465 .
C2A C6A C7A 18.5 2_465 .
C3A C6A C7A 135.8 2_465 .
C5A C6A C7A 110.0 . .
C2A C6A C1A 57.4 2_465 2_465
C3A C6A C1A 116.4 2_465 2_465
C5A C6A C1A 63.5 . 2_465
C7A C6A C1A 49.0 . 2_465
C2A C6A C4A 137.3 2_465 2_465
C3A C6A C4A 47.3 2_465 2_465
C5A C6A C4A 29.0 . 2_465
C7A C6A C4A 138.9 . 2_465
C1A C6A C4A 90.8 2_465 2_465
C2A C7A C1A 79.2 2_465 2_465
C2A C7A C6A 13.0 2_465 .
C1A C7A C6A 74.4 2_465 .

loop_
_geom_bond_atom_site_label_1
_geom_bond_atom_site_label_2
_geom_bond_distance
_geom_bond_site_symmetry_2
Cu1 O1 1.958(7) .
Cu1 O1 1.958(7) 2_666
Cu1 O01 2.006(7) 2_666
Cu1 O01 2.006(7) .
Cu1 O2 2.280(7) 2_666
Cu1 O2 2.280(7) .
O1 C2 1.255(13) .
C1 F3 1.332(14) .
C1 F1 1.328(13) .
C1 F2 1.324(13) .
C1 C2 1.519(15) .
C2 C3 1.372(16) .
C3 C4 1.394(15) .
C4 O2 1.234(13) .
C4 C5 1.530(17) .
C5 F4A 1.22(4) .
C5 F6A 1.24(3) .
C5 F4 1.26(4) .
C5 F5 1.27(3) .
C5 F5A 1.32(3) .
C5 F6 1.35(2) .
F4 F6A 0.78(5) .
F4 F5A 1.39(6) .
F5 F4A 1.20(10) .
F5 F5A 1.20(5) .
F6 F4A 1.03(11) .
F6 F6A 1.49(5) .
Cu2 O4 1.932(7) 2
Cu2 O4 1.932(7) .
Cu2 O3 1.981(7) .
Cu2 O3 1.981(7) 2
Cu2 N3 2.478(8) 2
Cu2 N3 2.478(8) .
Cu2 C9 2.837(10) 2
Cu2 C9 2.837(10) .
Cu2 C7 2.863(10) 2
Cu2 C7 2.864(10) .
Cu2 C8 3.251(11) 2
Cu2 C8 3.251(10) .
O3 C7 1.250(13) .
C6 F7A 1.21(3) .
C6 F8 1.24(2) .
C6 F7 1.317(14) .
C6 F9 1.45(3) .
C6 F8A 1.43(2) .
C6 C7 1.526(16) .
F8 F8A 0.59(3) .
F8 F7A 1.60(4) .
F9 F7A 0.59(3) .
C7 C8 1.391(16) .
C8 C9 1.388(16) .
C9 O4 1.255(12) .
C9 C10 1.531(15) .
C10 F12A 1.28(9) .
C10 F12 1.30(7) .
C10 F11A 1.31(9) .
C10 F11 1.32(9) .
C10 F10A 1.36(8) .
C10 F10 1.35(8) .
O01 N1 1.314(11) .
N1 C03 1.338(13) .
N1 C01 1.495(13) .
C01 C011 1.520(14) .
C01 C012 1.523(15) .
C01 C02 1.548(15) .
C02 N2 1.502(13) .
C02 C022 1.512(15) .
C02 C021 1.524(15) .
N2 O02 1.270(11) .
N2 C03 1.360(13) .
C03 C04 1.425(14) .
C04 C06 1.389(10) .
C04 C05 1.412(14) .
C05 N3 1.317(13) .
N3 N4 1.368(12) .
N4 C06 1.326(8) .
N4 C041 1.464(13) .
C041 C042 1.509(18) .
C042 C043 1.525(19) .
C043 C044 1.44(2) .
C1A C7A 1.3827 2_465
C1A C2A 1.5136 .
C1A C5A 1.7408 2_465
C1A C6A 1.7640 2_465
C2A C6A 0.6600 2_465
C2A C7A 0.9275 2_465
C2A C3A 1.5074 .
C2A C5A 1.8460 2_465
C3A C6A 1.0764 2_465
C3A C5A 1.3658 2_465
C3A C4A 1.5125 .
C3A C4A 1.5691 2_465
C4A C4A 0.7879 2_465
C4A C5A 1.0107 2_465
C4A C5A 1.5578 .
C4A C3A 1.5692 2_465
C4A C6A 2.0193 2_465
C5A C4A 1.0107 2_465
C5A C3A 1.3658 2_465
C5A C6A 1.5192 .
C5A C1A 1.7408 2_465
C5A C2A 1.8460 2_465
C6A C2A 0.6600 2_465
C6A C3A 1.0763 2_465
C6A C7A 1.5298 .
C6A C1A 1.7640 2_465
C6A C4A 2.0193 2_465
C7A C2A 0.9276 2_465
C7A C1A 1.3827 2_465
